data_2219633
loop_
_publ_author_name
'Manabe, Shino'
'Ishii, Kazuyuki'
'Hashizume, Daisuke'
'Ito, Yukishige'

_publ_section_title
;Phenyl
 2-amino-<i>N</i>,6-<i>O</i>-dibenzyl-2,3-<i>N</i>,<i>O</i>-carbonyl-2-deoxy-1-thio-\b-<small>D</small>-glucopyranoside
;
_journal_coeditor_code IS2324
_journal_issue 10
_journal_name_full 'Acta Crystallographica Section E'
_journal_page_first o1868
_journal_paper_doi 10.1107/S1600536808027189
_journal_volume 64
_journal_year 2008
_chemical_formula_moiety 'C27 H27 N O5 S'
_chemical_formula_sum 'C27 H27 N O5 S'
_chemical_formula_weight 477.56
_chemical_name_systematic
;Phenyl
 2-amino-<i>N</i>,6-<i>O</i>-dibenzyl-2,3-<i>N</i>,<i>O</i>-carbonyl-2-deoxy-1-thio-\b-<i>D</i>-glucopyranoside
;
_space_group_IT_number 4
_symmetry_cell_setting monoclinic
_symmetry_space_group_name_Hall 'P 2yb'
_symmetry_space_group_name_H-M 'P 1 21 1'
_atom_sites_solution_hydrogens geom
_atom_sites_solution_primary direct
_atom_sites_solution_secondary difmap
_audit_creation_method SHELXL-97
_cell_angle_alpha 90
_cell_angle_beta 91.494(4)
_cell_angle_gamma 90
_cell_formula_units_Z 2
_cell_length_a 13.8166(7)
_cell_length_b 5.7008(3)
_cell_length_c 15.0425(9)
_cell_measurement_reflns_used 7082
_cell_measurement_temperature 90
_cell_measurement_theta_max 27.52
_cell_measurement_theta_min 1.35
_cell_volume 1184.43(11)
_computing_cell_refinement 'HKL2000 (Otwinowski & Minor, 1997)'
_computing_data_collection
;
CrystalClear SM (Rigaku/MSC, 2005)
;
_computing_data_reduction HKL2000
_computing_molecular_graphics 'ORTEP-3 for Windows (Farrugia, 1997)'
_computing_publication_material 'SHELXL97 (Sheldrick, 2008)'
_computing_structure_refinement 'SHELXL97 (Sheldrick, 2008)'
_computing_structure_solution 'SIR2004 (Burla <i>et al.</i>,  2005)'
_diffrn_ambient_temperature 90
_diffrn_detector_area_resol_mean 28.5714
_diffrn_measured_fraction_theta_full 0.994
_diffrn_measured_fraction_theta_max 0.994
_diffrn_measurement_device_type 'Rigaku AFC8 diffractometer with Saturn70 CCD'
_diffrn_measurement_method \w-scan
_diffrn_radiation_monochromator confocal
_diffrn_radiation_source 'fine-focus rotating anode'
_diffrn_radiation_type MoK\a
_diffrn_radiation_wavelength 0.71073
_diffrn_reflns_av_R_equivalents 0.0398
_diffrn_reflns_av_sigmaI/netI 0.0813
_diffrn_reflns_limit_h_max 15
_diffrn_reflns_limit_h_min -17
_diffrn_reflns_limit_k_max 6
_diffrn_reflns_limit_k_min -7
_diffrn_reflns_limit_l_max 19
_diffrn_reflns_limit_l_min -19
_diffrn_reflns_number 7074
_diffrn_reflns_theta_full 27.52
_diffrn_reflns_theta_max 27.52
_diffrn_reflns_theta_min 1.35
_diffrn_standards_number 0
_exptl_absorpt_coefficient_mu 0.176
_exptl_absorpt_correction_T_max 0.99771
_exptl_absorpt_correction_T_min 0.95865
_exptl_absorpt_correction_type multi-scan
_exptl_absorpt_process_details
;
(<i>MULABS</i>; Blessing, 1995)
;
_exptl_crystal_colour colourless
_exptl_crystal_density_diffrn 1.339
_exptl_crystal_density_method 'not measured'
_exptl_crystal_description needle
_exptl_crystal_F_000 504
_exptl_crystal_size_max 0.30
_exptl_crystal_size_mid 0.08
_exptl_crystal_size_min 0.07
_refine_diff_density_max 0.326
_refine_diff_density_min -0.342
_refine_ls_abs_structure_details 'Flack (1983), 1983 Friedel pairs'
_refine_ls_abs_structure_Flack 0.05(11)
_refine_ls_extinction_method none
_refine_ls_goodness_of_fit_ref 1.028
_refine_ls_hydrogen_treatment constr
_refine_ls_matrix_type full
_refine_ls_number_parameters 353
_refine_ls_number_reflns 4965
_refine_ls_number_restraints 31
_refine_ls_restrained_S_all 1.027
_refine_ls_R_factor_all 0.0779
_refine_ls_R_factor_gt 0.0578
_refine_ls_shift/su_max 0.011
_refine_ls_shift/su_mean 0.000
_refine_ls_structure_factor_coef Fsqd
_refine_ls_weighting_details 'calc w=1/[\s^2^(Fo^2^)+(0.0942P)^2^] where P=(Fo^2^+2Fc^2^)/3'
_refine_ls_weighting_scheme calc
_refine_ls_wR_factor_gt 0.1481
_refine_ls_wR_factor_ref 0.1673
_reflns_number_gt 3970
_reflns_number_total 4965
_reflns_threshold_expression I>2\s(I)
_cod_data_source_file is2324.cif
_cod_data_source_block I
_cod_original_sg_symbol_H-M 'P 21'
_cod_database_code 2219633
_cod_database_fobs_code 2219633

loop_
_symmetry_equiv_pos_as_xyz
'x, y, z'
'-x, y+1/2, -z'

loop_
_atom_site_type_symbol
_atom_site_label
_atom_site_fract_x
_atom_site_fract_y
_atom_site_fract_z
_atom_site_U_iso_or_equiv
_atom_site_adp_type
_atom_site_calc_flag
_atom_site_refinement_flags
_atom_site_occupancy
_atom_site_disorder_assembly
_atom_site_disorder_group
S S1 0.34405(4) 0.61596(13) 0.35271(4) 0.03602(14) Uani d D 1 . .
O O1 0.16119(10) 0.6528(3) 0.30101(9) 0.0265(3) Uani d . 1 . .
O O2 0.07008(11) 0.0779(3) 0.44133(9) 0.0280(4) Uani d . 1 A .
O O3 -0.06858(11) 0.3322(3) 0.31331(10) 0.0294(4) Uani d . 1 A .
H H3O -0.1054 0.3031 0.3555 0.035 Uiso calc R 1 . .
O O4 0.05569(11) 0.9160(3) 0.17927(9) 0.0272(4) Uani d . 1 A .
O O5 0.16411(12) -0.1618(3) 0.52679(10) 0.0333(4) Uani d . 1 A .
N N1 0.22987(13) 0.1425(3) 0.44686(11) 0.0266(4) Uani d . 1 A .
C C1 0.23048(16) 0.4742(4) 0.32615(15) 0.0268(5) Uani d . 1 A .
H H1 0.2383 0.3602 0.2763 0.032 Uiso calc R 1 . .
C C2 0.18671(15) 0.3529(4) 0.40565(13) 0.0245(5) Uani d . 1 . .
H H2 0.1728 0.4714 0.4526 0.029 Uiso calc R 1 A .
C C3 0.09332(16) 0.2431(4) 0.37230(13) 0.0254(5) Uani d . 1 A .
H H3 0.1076 0.1517 0.3174 0.030 Uiso calc R 1 . .
C C4 0.01933(15) 0.4275(4) 0.34745(13) 0.0247(5) Uani d . 1 . .
H H4 0.0072 0.5329 0.3991 0.030 Uiso calc R 1 A .
C C5 0.06745(15) 0.5641(4) 0.27204(13) 0.0240(5) Uani d . 1 A .
H H5 0.0760 0.4565 0.2203 0.029 Uiso calc R 1 . .
C C6 0.00733(16) 0.7723(4) 0.24210(14) 0.0259(5) Uani d . 1 . .
H H61 -0.0544 0.7155 0.2149 0.031 Uiso calc R 1 A .
H H62 -0.0084 0.8683 0.2946 0.031 Uiso calc R 1 . .
C C7 0.15701(17) 0.0048(4) 0.47591(14) 0.0293(5) Uani d . 1 . .
C C8A 0.39021(14) 0.6625(6) 0.24481(13) 0.0433(7) Uani d PD 0.624(3) A 1
C C9A 0.3372(2) 0.7700(7) 0.17667(14) 0.0450(10) Uani d PD 0.624(3) A 1
H H9A 0.2725 0.8185 0.1862 0.054 Uiso calc PR 0.624(3) A 1
C C10A 0.37834(16) 0.8070(8) 0.09447(18) 0.0571(11) Uani d PD 0.624(3) A 1
H H10A 0.3428 0.8712 0.0453 0.068 Uiso calc PR 0.624(3) A 1
C C11A 0.47501(18) 0.7437(8) 0.0892(2) 0.0800(12) Uani d PD 0.624(3) A 1
H H11A 0.5053 0.7669 0.0339 0.096 Uiso calc PR 0.624(3) A 1
C C12A 0.5310(2) 0.6490(10) 0.15830(17) 0.094(2) Uani d PD 0.624(3) A 1
H H12A 0.5972 0.6115 0.1502 0.113 Uiso calc PR 0.624(3) A 1
C C13A 0.48825(16) 0.6104(10) 0.2395(2) 0.0628(13) Uani d PD 0.624(3) A 1
H H13A 0.5243 0.5510 0.2892 0.075 Uiso calc PR 0.624(3) A 1
C C8B 0.3898(2) 0.6505(5) 0.24391(14) 0.0433(7) Uani d PD 0.376(3) A 2
C C9B 0.3554(3) 0.8270(7) 0.18792(19) 0.0450(10) Uani d PD 0.376(3) A 2
H H9B 0.3031 0.9236 0.2052 0.054 Uiso calc PR 0.376(3) A 2
C C10B 0.3982(3) 0.8608(9) 0.1063(2) 0.0571(11) Uani d PD 0.376(3) A 2
H H10B 0.3778 0.9961 0.0740 0.068 Uiso calc PR 0.376(3) A 2
C C11B 0.4669(4) 0.7218(6) 0.0659(3) 0.0800(12) Uani d PD 0.376(3) A 2
H H11B 0.4979 0.7616 0.0124 0.096 Uiso calc PR 0.376(3) A 2
C C12B 0.4845(4) 0.5173(8) 0.1138(2) 0.094(2) Uani d PD 0.376(3) A 2
H H12B 0.5231 0.3964 0.0896 0.113 Uiso calc PR 0.376(3) A 2
C C13B 0.4453(3) 0.4903(8) 0.1974(2) 0.0628(13) Uani d PD 0.376(3) A 2
H H13B 0.4580 0.3449 0.2263 0.075 Uiso calc PR 0.376(3) A 2
C C14 0.323625(11) 0.13833(2) 0.49395(2) 0.0290(5) Uani d D 1 . .
H H141 0.3748 0.1717 0.4509 0.035 Uiso calc R 1 A 3
H H142 0.3350 -0.0217 0.5175 0.035 Uiso calc R 1 A 3
C C15A 0.333196(11) 0.31100(2) 0.56988(2) 0.0311(5) Uani d PRD 0.526(3) A 3
C C16A 0.410308(11) 0.46761(2) 0.56994(2) 0.0464(11) Uani d PRD 0.526(3) A 3
H H16A 0.4574 0.4574 0.5252 0.056 Uiso calc PR 0.526(3) A 3
C C17A 0.4187(2) 0.6396(6) 0.63559(18) 0.0654(15) Uani d PD 0.526(3) A 3
H H17A 0.4742 0.7381 0.6368 0.078 Uiso calc PR 0.526(3) A 3
C C18A 0.34885(18) 0.6723(6) 0.6995(2) 0.0455(12) Uani d PD 0.526(3) A 3
H H18A 0.3538 0.7955 0.7419 0.055 Uiso calc PR 0.526(3) A 3
C C19A 0.2716(2) 0.5160(5) 0.6983(2) 0.0371(7) Uani d PD 0.526(3) A 3
H H19A 0.2237 0.5283 0.7422 0.045 Uiso calc PR 0.526(3) A 3
C C20A 0.2633(2) 0.3421(6) 0.63375(17) 0.0306(5) Uani d PD 0.526(3) A 3
H H20A 0.2084 0.2417 0.6332 0.037 Uiso calc PR 0.526(3) A 3
C C15B 0.33272(2) 0.30995(3) 0.57017(3) 0.0311(5) Uani d PD 0.474(3) A 4
C C16B 0.42307(17) 0.4031(7) 0.5928(2) 0.0464(11) Uani d PD 0.474(3) A 4
H H16B 0.4764 0.3710 0.5561 0.056 Uiso calc PR 0.474(3) A 4
C C17B 0.4369(2) 0.5420(9) 0.6679(2) 0.0654(15) Uani d PD 0.474(3) A 4
H H17B 0.4978 0.6131 0.6812 0.078 Uiso calc PR 0.474(3) A 4
C C18B 0.35861(16) 0.5736(9) 0.7230(3) 0.0455(12) Uani d PD 0.474(3) A 4
H H18B 0.3673 0.6613 0.7763 0.055 Uiso calc PR 0.474(3) A 4
C C19B 0.2680(2) 0.4799(6) 0.7020(2) 0.0371(7) Uani d PD 0.474(3) A 4
H H19B 0.2147 0.5114 0.7388 0.045 Uiso calc PR 0.474(3) A 4
C C20B 0.25570(19) 0.3397(8) 0.62686(19) 0.0306(5) Uani d PD 0.474(3) A 4
H H20B 0.1954 0.2652 0.6144 0.037 Uiso calc PR 0.474(3) A 4
C C21 0.0574(2) 0.8149(4) 0.09276(14) 0.0355(6) Uani d . 1 . .
H H211 -0.0091 0.8092 0.0667 0.043 Uiso calc R 1 A .
H H212 0.0824 0.6525 0.0967 0.043 Uiso calc R 1 . .
C C22 0.12116(17) 0.9594(4) 0.03426(14) 0.0297(5) Uani d . 1 A .
C C23 0.13491(18) 0.8889(5) -0.05315(14) 0.0359(6) Uani d . 1 . .
H H23 0.1038 0.7511 -0.0749 0.043 Uiso calc R 1 A .
C C24 0.1933(2) 1.0167(5) -0.10881(16) 0.0434(7) Uani d . 1 A .
H H24 0.2033 0.9649 -0.1679 0.052 Uiso calc R 1 . .
C C25 0.2369(2) 1.2195(6) -0.07797(18) 0.0572(9) Uani d . 1 . .
H H25 0.2758 1.3094 -0.1164 0.069 Uiso calc R 1 A .
C C26 0.2243(2) 1.2937(6) 0.0092(2) 0.0610(9) Uani d . 1 A .
H H26 0.2543 1.4335 0.0304 0.073 Uiso calc R 1 . .
C C27 0.1669(2) 1.1598(5) 0.06496(15) 0.0405(7) Uani d . 1 . .
H H27 0.1592 1.2074 0.1249 0.049 Uiso calc R 1 A .

loop_
_atom_site_aniso_label
_atom_site_aniso_U_11
_atom_site_aniso_U_22
_atom_site_aniso_U_33
_atom_site_aniso_U_12
_atom_site_aniso_U_13
_atom_site_aniso_U_23
S1 0.0211(2) 0.0387(3) 0.0481(3) -0.0025(3) -0.0012(2) 0.0103(3)
O1 0.0172(6) 0.0286(7) 0.0336(7) -0.0016(6) 0.0000(6) 0.0039(6)
O2 0.0292(7) 0.0257(8) 0.0292(7) -0.0036(6) 0.0067(6) 0.0029(6)
O3 0.0201(7) 0.0382(8) 0.0299(7) -0.0081(7) 0.0018(6) -0.0026(7)
O4 0.0296(8) 0.0303(7) 0.0216(6) -0.0015(7) 0.0019(6) -0.0008(6)
O5 0.0404(9) 0.0290(8) 0.0311(7) 0.0043(7) 0.0105(7) 0.0035(6)
N1 0.0280(9) 0.0252(8) 0.0268(8) 0.0022(8) 0.0026(7) 0.0008(7)
C1 0.0191(10) 0.0263(10) 0.0350(11) 0.0010(9) 0.0003(9) 0.0046(9)
C2 0.0233(10) 0.0238(10) 0.0264(9) -0.0009(9) 0.0026(8) -0.0017(8)
C3 0.0256(10) 0.0274(10) 0.0235(9) -0.0059(9) 0.0064(8) -0.0023(8)
C4 0.0214(10) 0.0303(10) 0.0224(9) -0.0066(9) 0.0024(8) -0.0031(8)
C5 0.0201(9) 0.0282(11) 0.0238(9) -0.0028(8) 0.0004(8) -0.0008(8)
C6 0.0203(10) 0.0303(11) 0.0270(10) -0.0034(9) 0.0003(9) 0.0005(8)
C7 0.0348(12) 0.0273(10) 0.0263(10) 0.0019(10) 0.0079(9) -0.0019(8)
C8A 0.0235(11) 0.0399(13) 0.0672(15) 0.0004(11) 0.0129(11) 0.0111(12)
C9A 0.0326(17) 0.060(2) 0.0426(15) -0.0028(18) 0.0067(14) -0.0048(16)
C10A 0.059(2) 0.069(3) 0.0444(16) -0.024(2) 0.0153(17) -0.0122(18)
C11A 0.085(2) 0.078(2) 0.080(2) -0.016(2) 0.0654(18) -0.004(2)
C12A 0.044(2) 0.116(5) 0.125(4) 0.012(3) 0.049(2) 0.001(4)
C13A 0.0211(17) 0.092(3) 0.076(3) 0.001(2) 0.0054(17) 0.002(3)
C8B 0.0235(11) 0.0399(13) 0.0672(15) 0.0004(11) 0.0129(11) 0.0111(12)
C9B 0.0326(17) 0.060(2) 0.0426(15) -0.0028(18) 0.0067(14) -0.0048(16)
C10B 0.059(2) 0.069(3) 0.0444(16) -0.024(2) 0.0153(17) -0.0122(18)
C11B 0.085(2) 0.078(2) 0.080(2) -0.016(2) 0.0654(18) -0.004(2)
C12B 0.044(2) 0.116(5) 0.125(4) 0.012(3) 0.049(2) 0.001(4)
C13B 0.0211(17) 0.092(3) 0.076(3) 0.001(2) 0.0054(17) 0.002(3)
C14 0.0238(9) 0.0316(11) 0.0317(10) 0.0071(10) 0.0045(8) 0.0026(10)
C15A 0.0252(11) 0.0408(12) 0.0271(10) 0.0066(10) -0.0008(9) 0.0045(9)
C16A 0.0222(14) 0.095(3) 0.0218(16) -0.0046(18) -0.0064(13) -0.003(2)
C17A 0.0294(17) 0.134(4) 0.033(2) -0.021(2) -0.0030(17) -0.025(2)
C18A 0.0459(18) 0.061(3) 0.0296(17) -0.009(2) 0.0044(15) -0.0054(18)
C19A 0.0285(12) 0.0524(17) 0.0306(11) -0.0031(12) 0.0037(10) -0.0021(11)
C20A 0.0249(11) 0.0373(12) 0.0296(11) 0.0044(10) -0.0006(10) 0.0028(10)
C15B 0.0252(11) 0.0408(12) 0.0271(10) 0.0066(10) -0.0008(9) 0.0045(9)
C16B 0.0222(14) 0.095(3) 0.0218(16) -0.0046(18) -0.0064(13) -0.003(2)
C17B 0.0294(17) 0.134(4) 0.033(2) -0.021(2) -0.0030(17) -0.025(2)
C18B 0.0459(18) 0.061(3) 0.0296(17) -0.009(2) 0.0044(15) -0.0054(18)
C19B 0.0285(12) 0.0524(17) 0.0306(11) -0.0031(12) 0.0037(10) -0.0021(11)
C20B 0.0249(11) 0.0373(12) 0.0296(11) 0.0044(10) -0.0006(10) 0.0028(10)
C21 0.0492(14) 0.0344(11) 0.0231(10) -0.0067(11) 0.0037(10) -0.0035(9)
C22 0.0289(11) 0.0328(11) 0.0275(10) 0.0072(10) 0.0006(9) 0.0023(9)
C23 0.0359(12) 0.0443(13) 0.0275(10) 0.0135(11) 0.0000(10) 0.0008(10)
C24 0.0365(13) 0.0675(16) 0.0263(11) 0.0197(13) 0.0039(10) 0.0069(11)
C25 0.0511(17) 0.087(2) 0.0340(13) -0.0145(17) 0.0034(13) 0.0172(14)
C26 0.068(2) 0.0681(19) 0.0474(15) -0.0265(17) 0.0064(15) 0.0103(14)
C27 0.0449(14) 0.0462(14) 0.0305(11) -0.0062(12) 0.0009(11) 0.0041(11)

loop_
_atom_type_symbol
_atom_type_description
_atom_type_scat_dispersion_real
_atom_type_scat_dispersion_imag
_atom_type_scat_source
C C 0.0033 0.0016 'International Tables Vol C Tables 4.2.6.8 and 6.1.1.4'
H H 0.0000 0.0000 'International Tables Vol C Tables 4.2.6.8 and 6.1.1.4'
N N 0.0061 0.0033 'International Tables Vol C Tables 4.2.6.8 and 6.1.1.4'
O O 0.0106 0.0060 'International Tables Vol C Tables 4.2.6.8 and 6.1.1.4'
S S 0.1246 0.1234 'International Tables Vol C Tables 4.2.6.8 and 6.1.1.4'

loop_
_geom_angle_atom_site_label_1
_geom_angle_atom_site_label_2
_geom_angle_atom_site_label_3
_geom_angle
C8A S1 C1 101.28(11)
C8B S1 C1 100.03(13)
C1 O1 C5 114.53(15)
C7 O2 C3 105.30(16)
C4 O3 H3O 109.5
C21 O4 C6 113.05(17)
C7 N1 C14 119.35(15)
C7 N1 C2 108.16(17)
C14 N1 C2 124.26(15)
O1 C1 C2 104.63(16)
O1 C1 S1 108.08(14)
C2 C1 S1 113.07(15)
O1 C1 H1 110.3
C2 C1 H1 110.3
S1 C1 H1 110.3
N1 C2 C3 97.80(16)
N1 C2 C1 122.53(17)
C3 C2 C1 106.35(17)
N1 C2 H2 109.7
C3 C2 H2 109.7
C1 C2 H2 109.7
O2 C3 C4 118.12(17)
O2 C3 C2 103.64(16)
C4 C3 C2 111.22(17)
O2 C3 H3 107.8
C4 C3 H3 107.8
C2 C3 H3 107.8
O3 C4 C3 113.12(17)
O3 C4 C5 108.03(16)
C3 C4 C5 103.43(16)
O3 C4 H4 110.7
C3 C4 H4 110.7
C5 C4 H4 110.7
O1 C5 C6 107.21(16)
O1 C5 C4 110.79(16)
C6 C5 C4 111.84(17)
O1 C5 H5 109.0
C6 C5 H5 109.0
C4 C5 H5 109.0
O4 C6 C5 112.61(17)
O4 C6 H61 109.1
C5 C6 H61 109.1
O4 C6 H62 109.1
C5 C6 H62 109.1
H61 C6 H62 107.8
O5 C7 N1 127.1(2)
O5 C7 O2 122.2(2)
N1 C7 O2 110.73(18)
C9A C8A C13A 123.2(2)
C9A C8A S1 123.05(17)
C13A C8A S1 113.15(17)
C8A C9A C10A 120.3(3)
C8A C9A H9A 119.9
C10A C9A H9A 119.9
C11A C10A C9A 115.3(3)
C11A C10A H10A 122.4
C9A C10A H10A 122.4
C12A C11A C10A 125.3(3)
C12A C11A H11A 117.4
C10A C11A H11A 117.4
C11A C12A C13A 118.6(3)
C11A C12A H12A 120.7
C13A C12A H12A 120.7
C12A C13A C8A 117.0(3)
C12A C13A H13A 121.5
C8A C13A H13A 121.5
C9B C8B C13B 110.8(3)
C9B C8B S1 120.9(2)
C13B C8B S1 127.1(2)
C8B C9B C10B 119.3(3)
C8B C9B H9B 120.3
C10B C9B H9B 120.3
C11B C10B C9B 128.2(4)
C11B C10B H10B 115.9
C9B C10B H10B 115.9
C10B C11B C12B 111.4(4)
C10B C11B H11B 124.3
C12B C11B H11B 124.3
C11B C12B C13B 119.7(4)
C11B C12B H12B 120.2
C13B C12B H12B 120.2
C12B C13B C8B 127.9(4)
C12B C13B H13B 116.1
C8B C13B H13B 116.1
N1 C14 C15B 114.39(7)
N1 C14 C15A 114.53(7)
N1 C14 H141 108.6
N1 C14 H142 108.6
C16A C15A C20A 117.64(13)
C16A C15A C14 118.1
C20A C15A C14 123.79(12)
C15A C16A C17A 120.10(12)
C15A C16A H16A 119.9
C17A C16A H16A 119.9
C18A C17A C16A 122.5(3)
C18A C17A H17A 118.8
C16A C17A H17A 118.8
C19A C18A C17A 116.8(3)
C19A C18A H18A 121.6
C17A C18A H18A 121.6
C18A C19A C20A 121.1(3)
C18A C19A H19A 119.5
C20A C19A H19A 119.5
C19A C20A C15A 121.8(3)
C19A C20A H20A 119.1
C15A C20A H20A 119.1
C16B C15B C20B 119.96(18)
C16B C15B C14 119.31(13)
C20B C15B C14 119.65(14)
C17B C16B C15B 121.4(2)
C17B C16B H16B 119.3
C15B C16B H16B 119.3
C16B C17B C18B 117.7(3)
C16B C17B H17B 121.1
C18B C17B H17B 121.1
C19B C18B C17B 121.6(3)
C19B C18B H18B 119.2
C17B C18B H18B 119.2
C18B C19B C20B 119.7(3)
C18B C19B H19B 120.1
C20B C19B H19B 120.1
C19B C20B C15B 119.3(3)
C19B C20B H20B 120.4
C15B C20B H20B 120.4
O4 C21 C22 109.66(19)
O4 C21 H211 109.7
C22 C21 H211 109.7
O4 C21 H212 109.7
C22 C21 H212 109.7
H211 C21 H212 108.2
C27 C22 C23 118.9(2)
C27 C22 C21 121.8(2)
C23 C22 C21 119.3(2)
C24 C23 C22 121.0(2)
C24 C23 H23 119.5
C22 C23 H23 119.5
C25 C24 C23 119.6(2)
C25 C24 H24 120.2
C23 C24 H24 120.2
C24 C25 C26 120.5(3)
C24 C25 H25 119.8
C26 C25 H25 119.8
C25 C26 C27 119.1(3)
C25 C26 H26 120.4
C27 C26 H26 120.4
C22 C27 C26 120.9(2)
C22 C27 H27 119.5
C26 C27 H27 119.5

loop_
_geom_bond_atom_site_label_1
_geom_bond_atom_site_label_2
_geom_bond_distance
S1 C8A 1.7791(19)
S1 C8B 1.781(2)
S1 C1 1.801(2)
O1 C1 1.441(3)
O1 C5 1.447(2)
O2 C7 1.362(3)
O2 C3 1.444(2)
O3 C4 1.415(3)
O3 H3O 0.8400
O4 C21 1.424(3)
O4 C6 1.430(3)
O5 C7 1.222(3)
N1 C7 1.358(3)
N1 C14 1.4604(18)
N1 C2 1.470(3)
C1 C2 1.520(3)
C1 H1 1.0000
C2 C3 1.508(3)
C2 H2 1.0000
C3 C4 1.507(3)
C3 H3 1.0000
C4 C5 1.541(3)
C4 H4 1.0000
C5 C6 1.511(3)
C5 H5 1.0000
C6 H61 0.9900
C6 H62 0.9900
C8A C9A 1.387(2)
C8A C13A 1.391(2)
C9A C10A 1.390(2)
C9A H9A 0.9500
C10A C11A 1.388(2)
C10A H10A 0.9500
C11A C12A 1.388(3)
C11A H11A 0.9500
C12A C13A 1.388(3)
C12A H12A 0.9500
C13A H13A 0.9500
C8B C9B 1.388(3)
C8B C13B 1.393(3)
C9B C10B 1.390(3)
C9B H9B 0.9500
C10B C11B 1.389(3)
C10B H10B 0.9500
C11B C12B 1.389(3)
C11B H11B 0.9500
C12B C13B 1.390(3)
C12B H12B 0.9500
C13B H13B 0.9500
C14 C15B 1.5099(4)
C14 C15A 1.5110(4)
C14 H141 0.9900
C14 H142 0.9900
C15A C16A 1.3900(2)
C15A C20A 1.391(2)
C16A C17A 1.394(2)
C16A H16A 0.9500
C17A C18A 1.393(3)
C17A H17A 0.9500
C18A C19A 1.390(3)
C18A H18A 0.9500
C19A C20A 1.390(3)
C19A H19A 0.9500
C20A H20A 0.9500
C15B C16B 1.391(2)
C15B C20B 1.391(2)
C16B C17B 1.389(3)
C16B H16B 0.9500
C17B C18B 1.391(3)
C17B H17B 0.9500
C18B C19B 1.390(3)
C18B H18B 0.9500
C19B C20B 1.390(3)
C19B H19B 0.9500
C20B H20B 0.9500
C21 C22 1.507(3)
C21 H211 0.9900
C21 H212 0.9900
C22 C27 1.379(3)
C22 C23 1.393(3)
C23 C24 1.385(4)
C23 H23 0.9500
C24 C25 1.379(4)
C24 H24 0.9500
C25 C26 1.393(4)
C25 H25 0.9500
C26 C27 1.397(4)
C26 H26 0.9500
C27 H27 0.9500

loop_
_geom_hbond_atom_site_label_D
_geom_hbond_atom_site_label_H
_geom_hbond_atom_site_label_A
_geom_hbond_site_symmetry_A
_geom_hbond_distance_DH
_geom_hbond_distance_HA
_geom_hbond_distance_DA
_geom_hbond_angle_DHA
O3 H3O O5 2_556 0.84 1.98 2.774(2) 158.0

loop_
_geom_torsion_atom_site_label_1
_geom_torsion_atom_site_label_2
_geom_torsion_atom_site_label_3
_geom_torsion_atom_site_label_4
_geom_torsion
O1 C1 C2 C3 63.0(2)
C1 C2 C3 C4 -68.1(2)
C2 C3 C4 C5 61.6(2)
C3 C4 C5 O1 -55.9(2)
C4 C5 O1 C1 61.9(2)
C5 O1 C1 C2 -63.1(2)
C5 O1 C1 S1 176.16(12)
C8A S1 C1 O1 -80.49(16)
C8B S1 C1 O1 -82.40(16)
C8A S1 C1 C2 164.18(16)
C8B S1 C1 C2 162.27(16)
C7 N1 C2 C3 -30.61(19)
C14 N1 C2 C3 -178.55(14)
C7 N1 C2 C1 -145.7(2)
C14 N1 C2 C1 66.3(2)
O1 C1 C2 N1 173.76(17)
S1 C1 C2 N1 -68.9(2)
S1 C1 C2 C3 -179.65(14)
C7 O2 C3 C4 -154.83(18)
C7 O2 C3 C2 -31.33(19)
N1 C2 C3 O2 36.67(17)
C1 C2 C3 O2 163.95(15)
N1 C2 C3 C4 164.59(15)
O2 C3 C4 O3 -62.1(2)
C2 C3 C4 O3 178.25(15)
O2 C3 C4 C5 -178.73(16)
C1 O1 C5 C6 -175.85(16)
O3 C4 C5 O1 -176.08(15)
O3 C4 C5 C6 64.4(2)
C3 C4 C5 C6 -175.48(17)
C21 O4 C6 C5 75.1(2)
O1 C5 C6 O4 51.8(2)
C4 C5 C6 O4 173.44(16)
C14 N1 C7 O5 -16.3(3)
C2 N1 C7 O5 -166.1(2)
C14 N1 C7 O2 162.90(14)
C2 N1 C7 O2 13.1(2)
C3 O2 C7 O5 -168.81(19)
C3 O2 C7 N1 12.0(2)
C1 S1 C8A C9A 51.4(3)
C1 S1 C8A C13A -136.9(3)
C13A C8A C9A C10A 7.4(6)
S1 C8A C9A C10A 178.2(3)
C8A C9A C10A C11A -4.0(6)
C9A C10A C11A C12A 0.1(7)
C10A C11A C12A C13A 0.8(8)
C11A C12A C13A C8A 2.2(8)
C9A C8A C13A C12A -6.4(7)
S1 C8A C13A C12A -178.0(4)
C1 S1 C8B C9B 77.6(3)
C1 S1 C8B C13B -88.4(4)
C13B C8B C9B C10B -17.1(6)
S1 C8B C9B C10B 174.8(3)
C8B C9B C10B C11B 8.0(7)
C9B C10B C11B C12B 6.1(8)
C10B C11B C12B C13B -8.8(7)
C11B C12B C13B C8B -2.0(8)
C9B C8B C13B C12B 15.3(7)
S1 C8B C13B C12B -177.6(4)
C7 N1 C14 C15B -88.23(17)
C2 N1 C14 C15B 56.42(17)
C7 N1 C14 C15A -88.61(17)
C2 N1 C14 C15A 56.03(17)
N1 C14 C15A C16A -125.37(8)
N1 C14 C15A C20A 46.43(19)
C20A C15A C16A C17A 3.7(2)
C14 C15A C16A C17A 176.01(17)
C15A C16A C17A C18A -4.1(4)
C16A C17A C18A C19A 3.4(5)
C17A C18A C19A C20A -2.5(5)
C18A C19A C20A C15A 2.4(5)
C16A C15A C20A C19A -2.9(4)
C14 C15A C20A C19A -174.7(2)
N1 C14 C15B C16B -150.3(2)
N1 C14 C15B C20B 41.6(2)
C20B C15B C16B C17B -5.1(5)
C14 C15B C16B C17B -173.2(3)
C15B C16B C17B C18B 3.8(6)
C16B C17B C18B C19B -3.1(7)
C17B C18B C19B C20B 3.7(7)
C18B C19B C20B C15B -4.8(6)
C16B C15B C20B C19B 5.5(5)
C14 C15B C20B C19B 173.5(3)
C6 O4 C21 C22 -172.10(18)
O4 C21 C22 C27 -1.1(3)
O4 C21 C22 C23 178.6(2)
C27 C22 C23 C24 0.0(4)
C21 C22 C23 C24 -179.7(2)
C22 C23 C24 C25 -1.4(4)
C23 C24 C25 C26 1.4(5)
C24 C25 C26 C27 0.0(5)
C23 C22 C27 C26 1.5(4)
C21 C22 C27 C26 -178.8(3)
C25 C26 C27 C22 -1.5(5)
